data_1556512
loop_
_publ_author_name
'Vindus, D.'
'Niemeyer, M.'

_publ_section_title
;
 Hetero- and Homoleptic Magnesium Triazenides
;
_journal_name_full Inorganics
_journal_page_first 33
_journal_paper_doi 10.3390/inorganics5020033
_journal_volume 5
_journal_year 2017
_chemical_formula_sum 'C88 H84 I4 Mg3 N6'
_chemical_formula_weight 1806.14
_chemical_name_systematic
; 
 'Tetra-\m-iodo-bis((1,3-bis(3,5,3'',5''-tetramethyl-1,1':3';1''-
terphenyl-2'))(triazenido-N,N''))trimagnesium' 
;
_space_group_IT_number 2
_space_group_name_Hall '-P 1'
_space_group_name_H-M_alt 'P -1'
_symmetry_cell_setting triclinic
_symmetry_space_group_name_H-M 'P -1'
_atom_sites_solution_hydrogens geom
_atom_sites_solution_primary direct
_atom_sites_solution_secondary difmap
_cell_angle_alpha 93.427(2)
_cell_angle_beta 99.534(2)
_cell_angle_gamma 109.991(2)
_cell_formula_units_Z 2
_cell_length_a 16.9933(5)
_cell_length_b 17.5771(5)
_cell_length_c 17.8005(5)
_cell_measurement_reflns_used 9866
_cell_measurement_temperature 173(2)
_cell_measurement_theta_max 29.4
_cell_measurement_theta_min 2.3
_cell_volume 4888.5(3)
_computing_structure_refinement 'SHELXL-97 (Sheldrick, 1997)'
_computing_structure_solution 'SHELXS-97 (Sheldrick, 1990)'
_diffrn_ambient_temperature 173(2)
_diffrn_measured_fraction_theta_full 0.995
_diffrn_measured_fraction_theta_max 0.995
_diffrn_measurement_device_type 'Bruker Smart Apex 2'
_diffrn_measurement_method '\w scans'
_diffrn_radiation_monochromator graphite
_diffrn_radiation_source 'fine-focus sealed tube'
_diffrn_radiation_type MoK\a
_diffrn_radiation_wavelength 0.71073
_diffrn_reflns_av_R_equivalents 0.0644
_diffrn_reflns_av_sigmaI/netI 0.0366
_diffrn_reflns_limit_h_max 23
_diffrn_reflns_limit_h_min -23
_diffrn_reflns_limit_k_max 24
_diffrn_reflns_limit_k_min -24
_diffrn_reflns_limit_l_max 24
_diffrn_reflns_limit_l_min -24
_diffrn_reflns_number 206993
_diffrn_reflns_theta_full 29.55
_diffrn_reflns_theta_max 29.55
_diffrn_reflns_theta_min 1.24
_exptl_absorpt_coefficient_mu 1.334
_exptl_absorpt_correction_T_max 0.823
_exptl_absorpt_correction_T_min 0.565
_exptl_absorpt_correction_type multi-scan
_exptl_crystal_colour 'pale yellow'
_exptl_crystal_density_diffrn 1.227
_exptl_crystal_density_method 'not measured'
_exptl_crystal_description prism
_exptl_crystal_F_000 1804
_exptl_crystal_size_max 0.45
_exptl_crystal_size_mid 0.35
_exptl_crystal_size_min 0.20
_refine_diff_density_max 1.477
_refine_diff_density_min -0.740
_refine_diff_density_rms 0.097
_refine_ls_extinction_method none
_refine_ls_goodness_of_fit_ref 1.921
_refine_ls_hydrogen_treatment mixed
_refine_ls_matrix_type full
_refine_ls_number_parameters 926
_refine_ls_number_reflns 27255
_refine_ls_number_restraints 0
_refine_ls_restrained_S_all 1.921
_refine_ls_R_factor_all 0.0876
_refine_ls_R_factor_gt 0.0674
_refine_ls_shift/su_max 0.002
_refine_ls_shift/su_mean 0.000
_refine_ls_structure_factor_coef Fsqd
_refine_ls_weighting_details 'calc w=1/[\s^2^(Fo^2^)+(0.0339P)^2^+0.0000P] where P=(Fo^2^+2Fc^2^)/3'
_refine_ls_weighting_scheme calc
_refine_ls_wR_factor_gt 0.1305
_refine_ls_wR_factor_ref 0.1344
_reflns_number_gt 21930
_reflns_number_total 27255
_reflns_threshold_expression >2sigma(I)
_cod_data_source_file Inorganics-2017-5-33.cif
_cod_data_source_block 3bheptane
_cod_original_cell_volume 4888.5(2)
_cod_original_sg_symbol_H-M P-1
_cod_database_code 1556512

loop_
_symmetry_equiv_pos_as_xyz
'x, y, z'
'-x, -y, -z'

loop_
_atom_site_label
_atom_site_type_symbol
_atom_site_fract_x
_atom_site_fract_y
_atom_site_fract_z
_atom_site_U_iso_or_equiv
_atom_site_adp_type
_atom_site_occupancy
_atom_site_symmetry_multiplicity
_atom_site_calc_flag
_atom_site_refinement_flags
_atom_site_disorder_assembly
_atom_site_disorder_group
Mg1 Mg 0.71066(9) 0.78917(8) 1.00995(8) 0.0480(4) Uani 1 1 d . . .
Mg2 Mg 0.55799(7) 0.71473(7) 0.82590(7) 0.0348(3) Uani 1 1 d . . .
Mg3 Mg 0.40617(8) 0.64025(7) 0.64753(7) 0.0367(3) Uani 1 1 d . . .
I1 I 0.703353(15) 0.847590(15) 0.866910(15) 0.04195(7) Uani 1 1 d . . .
I2 I 0.561497(16) 0.653129(16) 0.962144(14) 0.04422(8) Uani 1 1 d . . .
I3 I 0.554004(15) 0.612343(15) 0.702634(14) 0.03946(7) Uani 1 1 d . . .
I4 I 0.417337(17) 0.751267(17) 0.770168(16) 0.04871(8) Uani 1 1 d . . .
N1 N 0.72704(17) 0.81672(16) 1.12886(17) 0.0309(6) Uani 1 1 d . . .
N2 N 0.80991(17) 0.85633(15) 1.13850(15) 0.0277(6) Uani 1 1 d . . .
N3 N 0.83139(18) 0.85570(17) 1.07119(16) 0.0303(6) Uani 1 1 d . . .
N4 N 0.30945(16) 0.56178(15) 0.56346(15) 0.0240(6) Uani 1 1 d . . .
N5 N 0.30110(16) 0.61986(15) 0.52249(15) 0.0237(5) Uani 1 1 d . . .
N6 N 0.36067(16) 0.68836(15) 0.55352(15) 0.0254(6) Uani 1 1 d . . .
C11 C 0.6945(2) 0.8108(2) 1.1971(2) 0.0334(8) Uani 1 1 d . . .
C12 C 0.6125(2) 0.8149(2) 1.1934(2) 0.0407(9) Uani 1 1 d . . .
C13 C 0.5772(3) 0.8066(3) 1.2592(3) 0.0543(12) Uani 1 1 d . . .
H13A H 0.5215 0.8082 1.2566 0.065 Uiso 1 1 calc R . .
C14 C 0.6200(3) 0.7963(3) 1.3267(3) 0.0657(14) Uani 1 1 d . . .
H14A H 0.5947 0.7908 1.3707 0.079 Uiso 1 1 calc R . .
C15 C 0.7018(3) 0.7939(3) 1.3309(3) 0.0566(12) Uani 1 1 d . . .
H15A H 0.7330 0.7893 1.3788 0.068 Uiso 1 1 calc R . .
C16 C 0.7383(2) 0.7980(2) 1.2667(2) 0.0401(9) Uani 1 1 d . . .
C21 C 0.5654(3) 0.8311(3) 1.1209(3) 0.0589(13) Uani 1 1 d . . .
C22 C 0.6039(4) 0.8924(4) 1.0794(3) 0.0772(18) Uani 1 1 d . . .
H22A H 0.6626 0.9245 1.0970 0.093 Uiso 1 1 calc R . .
C23 C 0.5600(8) 0.9090(7) 1.0129(4) 0.138(4) Uani 1 1 d . . .
C24 C 0.4813(10) 0.8673(10) 0.9927(8) 0.236(13) Uani 1 1 d . . .
H24A H 0.4516 0.8826 0.9497 0.283 Uiso 1 1 calc R . .
C25 C 0.4320(6) 0.8017(7) 1.0251(8) 0.185(9) Uani 1 1 d . . .
C26 C 0.4791(4) 0.7848(5) 1.0960(4) 0.114(3) Uani 1 1 d . . .
H26A H 0.4508 0.7429 1.1240 0.136 Uiso 1 1 calc R . .
C31 C 0.8236(2) 0.7877(2) 1.2738(2) 0.0401(9) Uani 1 1 d . . .
C32 C 0.8320(2) 0.7246(2) 1.2293(2) 0.0396(9) Uani 1 1 d . . .
H32A H 0.7842 0.6895 1.1925 0.048 Uiso 1 1 calc R . .
C33 C 0.9092(3) 0.7116(3) 1.2376(3) 0.0487(10) Uani 1 1 d . . .
C34 C 0.9775(3) 0.7633(3) 1.2920(3) 0.0591(12) Uani 1 1 d . . .
H34A H 1.0305 0.7552 1.2982 0.071 Uiso 1 1 calc R . .
C35 C 0.9710(3) 0.8260(3) 1.3374(3) 0.0647(14) Uani 1 1 d . . .
C36 C 0.8922(3) 0.8382(3) 1.3281(3) 0.0490(10) Uani 1 1 d . . .
H36A H 0.8864 0.8811 1.3592 0.059 Uiso 1 1 calc R . .
C41 C 0.9196(2) 0.8909(2) 1.0719(2) 0.0323(8) Uani 1 1 d . . .
C42 C 0.9515(2) 0.8508(2) 1.0208(2) 0.0361(8) Uani 1 1 d . . .
C43 C 1.0385(3) 0.8814(2) 1.0180(2) 0.0463(10) Uani 1 1 d . . .
H43A H 1.0602 0.8554 0.9824 0.056 Uiso 1 1 calc R . .
C44 C 1.0928(3) 0.9497(3) 1.0677(3) 0.0564(12) Uani 1 1 d . . .
H44A H 1.1522 0.9695 1.0674 0.068 Uiso 1 1 calc R . .
C45 C 1.0610(3) 0.9889(3) 1.1177(3) 0.0516(11) Uani 1 1 d . . .
H45A H 1.0994 1.0354 1.1514 0.062 Uiso 1 1 calc R . .
C46 C 0.9750(2) 0.9629(2) 1.1202(2) 0.0397(9) Uani 1 1 d . . .
C51 C 0.8936(2) 0.7768(2) 0.9668(2) 0.0344(8) Uani 1 1 d . . .
C52 C 0.8409(2) 0.7074(2) 0.9936(2) 0.0394(9) Uani 1 1 d . . .
H52A H 0.8392 0.7084 1.0467 0.047 Uiso 1 1 calc R . .
C53 C 0.7913(3) 0.6376(2) 0.9435(2) 0.0453(10) Uani 1 1 d . . .
C54 C 0.7915(3) 0.6388(3) 0.8655(3) 0.0515(11) Uani 1 1 d . . .
H54A H 0.7559 0.5918 0.8309 0.062 Uiso 1 1 calc R . .
C55 C 0.8413(3) 0.7057(3) 0.8364(3) 0.0516(11) Uani 1 1 d . . .
C56 C 0.8934(3) 0.7749(2) 0.8887(2) 0.0438(9) Uani 1 1 d . . .
H56A H 0.9291 0.8213 0.8702 0.053 Uiso 1 1 calc R . .
C61 C 0.9433(3) 1.0127(2) 1.1702(3) 0.0537(12) Uani 1 1 d . . .
C62 C 0.8780(3) 1.0401(2) 1.1407(3) 0.0576(12) Uani 1 1 d . . .
H62A H 0.8497 1.0231 1.0885 0.069 Uiso 1 1 calc R . .
C63 C 0.8534(4) 1.0917(3) 1.1857(4) 0.085(2) Uani 1 1 d . . .
C64 C 0.8953(6) 1.1145(4) 1.2623(4) 0.112(3) Uani 1 1 d . . .
H64A H 0.8792 1.1496 1.2941 0.134 Uiso 1 1 calc R . .
C65 C 0.9577(5) 1.0881(4) 1.2924(4) 0.099(2) Uani 1 1 d . . .
C66 C 0.9841(4) 1.0367(3) 1.2478(3) 0.0764(17) Uani 1 1 d . . .
H66A H 1.0284 1.0184 1.2693 0.092 Uiso 1 1 calc R . .
C71 C 0.25333(19) 0.48196(18) 0.53859(18) 0.0220(6) Uani 1 1 d . . .
C72 C 0.2392(2) 0.42969(19) 0.59633(18) 0.0263(7) Uani 1 1 d . . .
C73 C 0.1873(2) 0.3486(2) 0.5770(2) 0.0340(8) Uani 1 1 d . . .
H73A H 0.1800 0.3136 0.6160 0.041 Uiso 1 1 calc R . .
C74 C 0.1458(2) 0.3176(2) 0.5023(2) 0.0357(8) Uani 1 1 d . . .
H74A H 0.1087 0.2622 0.4898 0.043 Uiso 1 1 calc R . .
C75 C 0.1592(2) 0.3685(2) 0.4460(2) 0.0322(8) Uani 1 1 d . . .
H75A H 0.1300 0.3470 0.3947 0.039 Uiso 1 1 calc R . .
C76 C 0.2133(2) 0.44981(19) 0.46071(18) 0.0263(7) Uani 1 1 d . . .
C81 C 0.2793(2) 0.4607(2) 0.67868(19) 0.0309(7) Uani 1 1 d . . .
C82 C 0.2507(2) 0.5107(2) 0.7211(2) 0.0413(9) Uani 1 1 d . . .
H82A H 0.2101 0.5314 0.6956 0.050 Uiso 1 1 calc R . .
C83 C 0.2797(3) 0.5314(2) 0.7996(2) 0.0455(10) Uani 1 1 d . . .
C84 C 0.3414(3) 0.5031(2) 0.8352(2) 0.0462(10) Uani 1 1 d . . .
H84A H 0.3631 0.5179 0.8888 0.055 Uiso 1 1 calc R . .
C85 C 0.3719(2) 0.4541(3) 0.7947(2) 0.0442(10) Uani 1 1 d . . .
C86 C 0.3403(2) 0.4326(2) 0.7163(2) 0.0349(8) Uani 1 1 d . . .
H86A H 0.3607 0.3983 0.6880 0.042 Uiso 1 1 calc R . .
C91 C 0.2287(2) 0.4963(2) 0.39384(19) 0.0293(7) Uani 1 1 d . . .
C92 C 0.1605(3) 0.5013(3) 0.3428(2) 0.0447(10) Uani 1 1 d . . .
H92A H 0.1046 0.4776 0.3530 0.054 Uiso 1 1 calc R . .
C93 C 0.1703(3) 0.5393(3) 0.2779(3) 0.0652(14) Uani 1 1 d . . .
C94 C 0.2523(3) 0.5749(3) 0.2646(3) 0.0572(12) Uani 1 1 d . . .
H94A H 0.2601 0.6029 0.2208 0.069 Uiso 1 1 calc R . .
C95 C 0.3242(3) 0.5708(2) 0.3137(2) 0.0430(9) Uani 1 1 d . . .
C96 C 0.3113(2) 0.5305(2) 0.3772(2) 0.0319(8) Uani 1 1 d . . .
H96A H 0.3588 0.5255 0.4104 0.038 Uiso 1 1 calc R . .
C101 C 0.3600(2) 0.75815(19) 0.5166(2) 0.0313(8) Uani 1 1 d . . .
C102 C 0.4394(2) 0.8119(2) 0.5068(2) 0.0338(8) Uani 1 1 d . . .
C103 C 0.4413(3) 0.8828(2) 0.4738(2) 0.0454(10) Uani 1 1 d . . .
H10A H 0.4945 0.9209 0.4679 0.054 Uiso 1 1 calc R . .
C104 C 0.3683(3) 0.8981(2) 0.4499(3) 0.0559(12) Uani 1 1 d . . .
H10B H 0.3711 0.9457 0.4262 0.067 Uiso 1 1 calc R . .
C105 C 0.2902(3) 0.8448(2) 0.4599(3) 0.0541(12) Uani 1 1 d . . .
H10C H 0.2398 0.8559 0.4425 0.065 Uiso 1 1 calc R . .
C106 C 0.2849(2) 0.7750(2) 0.4952(2) 0.0391(9) Uani 1 1 d . . .
C111 C 0.5187(2) 0.7942(2) 0.5277(2) 0.0357(8) Uani 1 1 d . . .
C112 C 0.5230(2) 0.7195(2) 0.5022(2) 0.0405(9) Uani 1 1 d . . .
H11A H 0.4729 0.6782 0.4733 0.049 Uiso 1 1 calc R . .
C113 C 0.5981(3) 0.7037(3) 0.5178(2) 0.0501(11) Uani 1 1 d . . .
C114 C 0.6703(3) 0.7643(3) 0.5615(3) 0.0624(14) Uani 1 1 d . . .
H11B H 0.7223 0.7543 0.5729 0.075 Uiso 1 1 calc R . .
C115 C 0.6681(3) 0.8386(3) 0.5889(3) 0.0730(16) Uani 1 1 d . . .
C116 C 0.5924(2) 0.8537(3) 0.5721(3) 0.0537(12) Uani 1 1 d . . .
H11C H 0.5905 0.9046 0.5909 0.064 Uiso 1 1 calc R . .
C117 C 0.6003(3) 0.6229(3) 0.4886(3) 0.0701(15) Uani 1 1 d . . .
H11D H 0.5460 0.5797 0.4903 0.105 Uiso 1 1 calc R . .
H11E H 0.6472 0.6125 0.5209 0.105 Uiso 1 1 calc R . .
H11F H 0.6090 0.6236 0.4355 0.105 Uiso 1 1 calc R . .
C118 C 0.7482(3) 0.9040(4) 0.6411(4) 0.112(3) Uani 1 1 d . . .
H11G H 0.7833 0.8769 0.6696 0.168 Uiso 1 1 calc R . .
H11H H 0.7301 0.9356 0.6773 0.168 Uiso 1 1 calc R . .
H11I H 0.7817 0.9406 0.6092 0.168 Uiso 1 1 calc R . .
C121 C 0.2007(2) 0.7221(2) 0.5113(2) 0.0377(9) Uani 1 1 d . . .
C122 C 0.1333(2) 0.6789(2) 0.4495(3) 0.0424(9) Uani 1 1 d . . .
H12A H 0.1409 0.6832 0.3981 0.051 Uiso 1 1 calc R . .
C123 C 0.0544(2) 0.6291(2) 0.4650(3) 0.0425(10) Uani 1 1 d . . .
C124 C 0.0457(2) 0.6239(2) 0.5403(3) 0.0444(10) Uani 1 1 d . . .
H12B H -0.0074 0.5898 0.5505 0.053 Uiso 1 1 calc R . .
C125 C 0.1116(3) 0.6666(2) 0.6021(3) 0.0445(9) Uani 1 1 d . . .
C126 C 0.1888(2) 0.7156(2) 0.5856(3) 0.0426(9) Uani 1 1 d . . .
H12C H 0.2345 0.7455 0.6267 0.051 Uiso 1 1 calc R . .
C127 C -0.0188(3) 0.5817(3) 0.3993(3) 0.0539(11) Uani 1 1 d . . .
H12D H -0.0632 0.5408 0.4193 0.081 Uiso 1 1 calc R . .
H12E H 0.0023 0.5543 0.3619 0.081 Uiso 1 1 calc R . .
H12F H -0.0428 0.6193 0.3742 0.081 Uiso 1 1 calc R . .
C128 C 0.0991(3) 0.6592(3) 0.6832(3) 0.0594(12) Uani 1 1 d . . .
H12G H 0.1510 0.6948 0.7187 0.089 Uiso 1 1 calc R . .
H12H H 0.0870 0.6025 0.6932 0.089 Uiso 1 1 calc R . .
H12I H 0.0509 0.6755 0.6907 0.089 Uiso 1 1 calc R . .
C231 C 0.6060(9) 0.9810(7) 0.9712(5) 0.197(7) Uani 1 1 d . . .
H23A H 0.5641 0.9903 0.9315 0.296 Uiso 1 1 calc R . .
H23B H 0.6486 0.9680 0.9474 0.296 Uiso 1 1 calc R . .
H23C H 0.6343 1.0303 1.0084 0.296 Uiso 1 1 calc R . .
C251 C 0.3388(6) 0.7509(8) 1.0039(7) 0.300(11) Uani 1 1 d . . .
H25A H 0.3221 0.7366 0.9480 0.451 Uiso 1 1 calc R . .
H25B H 0.3055 0.7820 1.0211 0.451 Uiso 1 1 calc R . .
H25C H 0.3277 0.7010 1.0286 0.451 Uiso 1 1 calc R . .
C331 C 0.9185(3) 0.6425(3) 1.1893(3) 0.0677(14) Uani 1 1 d . . .
H33A H 0.9464 0.6128 1.2225 0.101 Uiso 1 1 calc R . .
H33B H 0.9532 0.6647 1.1514 0.101 Uiso 1 1 calc R . .
H33C H 0.8619 0.6052 1.1627 0.101 Uiso 1 1 calc R . .
C351 C 1.0461(4) 0.8825(4) 1.3997(4) 0.103(2) Uani 1 1 d . . .
H35A H 1.1001 0.8829 1.3869 0.155 Uiso 1 1 calc R . .
H35B H 1.0408 0.8626 1.4495 0.155 Uiso 1 1 calc R . .
H35C H 1.0450 0.9380 1.4022 0.155 Uiso 1 1 calc R . .
C531 C 0.7394(3) 0.5599(3) 0.9729(3) 0.0638(13) Uani 1 1 d . . .
H53A H 0.6965 0.5233 0.9301 0.096 Uiso 1 1 calc R . .
H53B H 0.7107 0.5738 1.0122 0.096 Uiso 1 1 calc R . .
H53C H 0.7776 0.5325 0.9952 0.096 Uiso 1 1 calc R . .
C551 C 0.8412(4) 0.7074(4) 0.7527(3) 0.0861(18) Uani 1 1 d . . .
H55A H 0.8213 0.6514 0.7270 0.129 Uiso 1 1 calc R . .
H55B H 0.8993 0.7370 0.7454 0.129 Uiso 1 1 calc R . .
H55C H 0.8030 0.7349 0.7308 0.129 Uiso 1 1 calc R . .
C631 C 0.7829(5) 1.1211(4) 1.1520(5) 0.125(3) Uani 1 1 d . . .
H63A H 0.7919 1.1743 1.1795 0.188 Uiso 1 1 calc R . .
H63B H 0.7276 1.0818 1.1571 0.188 Uiso 1 1 calc R . .
H63C H 0.7835 1.1263 1.0976 0.188 Uiso 1 1 calc R . .
C651 C 1.0036(6) 1.1145(5) 1.3777(4) 0.160(4) Uani 1 1 d . . .
H65A H 0.9735 1.1431 1.4042 0.241 Uiso 1 1 calc R . .
H65B H 1.0626 1.1511 1.3805 0.241 Uiso 1 1 calc R . .
H65C H 1.0036 1.0662 1.4024 0.241 Uiso 1 1 calc R . .
C831 C 0.2438(4) 0.5820(3) 0.8465(3) 0.0708(15) Uani 1 1 d . . .
H83A H 0.2479 0.6323 0.8238 0.106 Uiso 1 1 calc R . .
H83B H 0.2766 0.5956 0.8994 0.106 Uiso 1 1 calc R . .
H83C H 0.1838 0.5506 0.8467 0.106 Uiso 1 1 calc R . .
C851 C 0.4398(3) 0.4239(3) 0.8346(3) 0.0643(14) Uani 1 1 d . . .
H85A H 0.4221 0.3992 0.8798 0.096 Uiso 1 1 calc R . .
H85B H 0.4941 0.4698 0.8505 0.096 Uiso 1 1 calc R . .
H85C H 0.4470 0.3830 0.7991 0.096 Uiso 1 1 calc R . .
C931 C 0.0953(4) 0.5466(6) 0.2238(4) 0.123(3) Uani 1 1 d . . .
H93A H 0.0424 0.5043 0.2301 0.184 Uiso 1 1 calc R . .
H93B H 0.1028 0.5399 0.1708 0.184 Uiso 1 1 calc R . .
H93C H 0.0921 0.6006 0.2357 0.184 Uiso 1 1 calc R . .
C951 C 0.4121(3) 0.6081(3) 0.2965(3) 0.0685(14) Uani 1 1 d . . .
H95A H 0.4472 0.5767 0.3160 0.103 Uiso 1 1 calc R . .
H95B H 0.4384 0.6646 0.3215 0.103 Uiso 1 1 calc R . .
H95C H 0.4079 0.6074 0.2409 0.103 Uiso 1 1 calc R . .

loop_
_atom_site_aniso_label
_atom_site_aniso_U_11
_atom_site_aniso_U_22
_atom_site_aniso_U_33
_atom_site_aniso_U_23
_atom_site_aniso_U_13
_atom_site_aniso_U_12
Mg1 0.0478(8) 0.0444(7) 0.0281(7) 0.0023(6) -0.0102(6) -0.0045(6)
Mg2 0.0305(6) 0.0387(6) 0.0248(6) 0.0023(5) -0.0019(5) 0.0032(5)
Mg3 0.0388(7) 0.0306(6) 0.0307(7) -0.0010(5) -0.0101(5) 0.0085(5)
I1 0.03395(13) 0.04192(14) 0.03558(14) 0.00848(11) -0.00027(10) -0.00180(10)
I2 0.04359(14) 0.04479(14) 0.02730(13) 0.00523(10) 0.00053(10) -0.00266(11)
I3 0.03759(13) 0.04746(14) 0.03042(13) 0.00223(10) 0.00107(10) 0.01458(11)
I4 0.04593(15) 0.05371(16) 0.04143(16) -0.00895(12) -0.00486(12) 0.02013(13)
N1 0.0280(14) 0.0277(14) 0.0314(16) 0.0026(12) 0.0051(12) 0.0035(12)
N2 0.0324(15) 0.0235(13) 0.0224(14) 0.0036(11) 0.0053(11) 0.0038(11)
N3 0.0338(15) 0.0332(15) 0.0203(14) 0.0013(11) 0.0050(12) 0.0079(12)
N4 0.0213(12) 0.0238(13) 0.0233(14) 0.0041(11) 0.0024(10) 0.0043(10)
N5 0.0220(13) 0.0216(12) 0.0256(14) 0.0034(11) 0.0058(11) 0.0048(10)
N6 0.0224(13) 0.0230(13) 0.0277(15) 0.0055(11) 0.0061(11) 0.0031(10)
C11 0.0302(17) 0.0278(17) 0.038(2) 0.0083(15) 0.0127(15) 0.0020(14)
C12 0.0340(19) 0.0329(18) 0.050(2) 0.0017(17) 0.0105(17) 0.0048(16)
C13 0.039(2) 0.047(2) 0.082(4) 0.014(2) 0.029(2) 0.0128(19)
C14 0.064(3) 0.077(3) 0.079(4) 0.045(3) 0.051(3) 0.031(3)
C15 0.059(3) 0.069(3) 0.054(3) 0.036(2) 0.031(2) 0.024(2)
C16 0.038(2) 0.040(2) 0.044(2) 0.0173(17) 0.0210(17) 0.0085(17)
C21 0.053(3) 0.070(3) 0.056(3) -0.026(2) -0.008(2) 0.038(2)
C22 0.130(5) 0.103(4) 0.040(3) 0.005(3) 0.011(3) 0.096(4)
C23 0.253(11) 0.218(9) 0.044(3) 0.012(5) 0.016(5) 0.216(10)
C24 0.28(2) 0.34(2) 0.135(11) -0.167(16) -0.133(14) 0.275(19)
C25 0.094(6) 0.228(12) 0.212(14) -0.203(12) -0.099(7) 0.127(7)
C26 0.073(4) 0.152(6) 0.115(5) -0.081(5) -0.030(4) 0.077(4)
C31 0.038(2) 0.047(2) 0.038(2) 0.0245(18) 0.0123(17) 0.0125(17)
C32 0.039(2) 0.048(2) 0.035(2) 0.0210(18) 0.0114(16) 0.0144(17)
C33 0.044(2) 0.063(3) 0.046(3) 0.028(2) 0.0149(19) 0.021(2)
C34 0.044(2) 0.078(3) 0.063(3) 0.026(3) 0.013(2) 0.029(2)
C35 0.045(3) 0.078(3) 0.062(3) 0.025(3) -0.001(2) 0.014(2)
C36 0.047(2) 0.047(2) 0.047(3) 0.0134(19) 0.0046(19) 0.0110(19)
C41 0.0345(18) 0.0329(17) 0.0228(17) 0.0080(14) 0.0059(14) 0.0027(15)
C42 0.0335(18) 0.0348(18) 0.033(2) 0.0096(15) 0.0069(15) 0.0028(15)
C43 0.043(2) 0.048(2) 0.047(3) 0.0063(19) 0.0184(19) 0.0107(19)
C44 0.036(2) 0.063(3) 0.055(3) 0.004(2) 0.012(2) -0.003(2)
C45 0.045(2) 0.045(2) 0.044(2) 0.0003(19) 0.0120(19) -0.0104(19)
C46 0.042(2) 0.0352(19) 0.030(2) 0.0033(15) 0.0086(16) -0.0016(16)
C51 0.0351(19) 0.0372(19) 0.033(2) 0.0036(15) 0.0133(15) 0.0125(16)
C52 0.044(2) 0.038(2) 0.033(2) 0.0047(16) 0.0099(17) 0.0101(17)
C53 0.045(2) 0.036(2) 0.046(2) 0.0002(18) 0.0041(18) 0.0056(17)
C54 0.056(3) 0.041(2) 0.049(3) -0.0109(19) 0.006(2) 0.011(2)
C55 0.062(3) 0.052(3) 0.046(3) -0.004(2) 0.017(2) 0.025(2)
C56 0.052(2) 0.046(2) 0.039(2) 0.0034(18) 0.0224(19) 0.0175(19)
C61 0.067(3) 0.031(2) 0.043(2) -0.0053(18) 0.024(2) -0.012(2)
C62 0.079(3) 0.031(2) 0.059(3) 0.005(2) 0.036(3) 0.004(2)
C63 0.129(5) 0.034(2) 0.100(5) 0.007(3) 0.069(4) 0.019(3)
C64 0.196(9) 0.050(3) 0.083(5) -0.022(3) 0.080(6) 0.017(4)
C65 0.143(7) 0.055(4) 0.060(4) -0.026(3) 0.042(4) -0.018(4)
C66 0.098(4) 0.058(3) 0.037(3) -0.009(2) 0.021(3) -0.018(3)
C71 0.0212(14) 0.0217(14) 0.0230(16) 0.0039(12) 0.0056(12) 0.0066(12)
C72 0.0261(16) 0.0284(16) 0.0235(17) 0.0090(13) 0.0073(13) 0.0067(13)
C73 0.0364(19) 0.0300(17) 0.0295(19) 0.0092(14) 0.0062(15) 0.0036(15)
C74 0.0363(19) 0.0259(17) 0.037(2) 0.0038(15) 0.0097(16) 0.0006(15)
C75 0.0350(18) 0.0316(17) 0.0239(17) 0.0004(14) 0.0037(14) 0.0057(15)
C76 0.0276(16) 0.0296(16) 0.0231(17) 0.0041(13) 0.0066(13) 0.0110(13)
C81 0.0286(17) 0.0332(17) 0.0230(17) 0.0078(14) 0.0046(13) 0.0006(14)
C82 0.043(2) 0.041(2) 0.033(2) -0.0020(16) -0.0008(17) 0.0125(17)
C83 0.058(3) 0.040(2) 0.027(2) -0.0013(16) 0.0103(18) 0.0042(19)
C84 0.049(2) 0.048(2) 0.0207(19) 0.0064(16) 0.0026(17) -0.0069(19)
C85 0.0322(19) 0.053(2) 0.036(2) 0.0232(19) 0.0047(16) -0.0010(17)
C86 0.0302(17) 0.0408(19) 0.0300(19) 0.0154(15) 0.0083(15) 0.0053(15)
C91 0.0321(17) 0.0299(16) 0.0229(17) 0.0031(13) 0.0047(14) 0.0078(14)
C92 0.037(2) 0.062(3) 0.034(2) 0.0177(19) 0.0084(17) 0.0138(19)
C93 0.067(3) 0.099(4) 0.036(3) 0.032(3) 0.006(2) 0.036(3)
C94 0.067(3) 0.072(3) 0.038(2) 0.032(2) 0.016(2) 0.026(3)
C95 0.051(2) 0.042(2) 0.036(2) 0.0125(17) 0.0194(18) 0.0110(18)
C96 0.0302(17) 0.0398(19) 0.0320(19) 0.0087(15) 0.0107(14) 0.0176(15)
C101 0.0295(17) 0.0227(15) 0.037(2) 0.0057(14) 0.0026(14) 0.0046(13)
C102 0.0303(17) 0.0320(17) 0.038(2) 0.0109(15) 0.0119(15) 0.0058(14)
C103 0.040(2) 0.037(2) 0.058(3) 0.0247(19) 0.0192(19) 0.0050(17)
C104 0.051(3) 0.038(2) 0.082(4) 0.031(2) 0.016(2) 0.014(2)
C105 0.040(2) 0.044(2) 0.079(3) 0.026(2) 0.005(2) 0.0167(19)
C106 0.0309(18) 0.0311(18) 0.054(2) 0.0125(17) 0.0074(17) 0.0085(15)
C111 0.0292(18) 0.0386(19) 0.041(2) 0.0160(16) 0.0153(16) 0.0085(15)
C112 0.039(2) 0.046(2) 0.042(2) 0.0191(18) 0.0209(17) 0.0141(17)
C113 0.047(2) 0.081(3) 0.038(2) 0.030(2) 0.0245(19) 0.032(2)
C114 0.033(2) 0.091(4) 0.074(3) 0.044(3) 0.022(2) 0.025(2)
C115 0.030(2) 0.077(4) 0.094(4) 0.033(3) 0.005(2) -0.005(2)
C116 0.033(2) 0.043(2) 0.072(3) 0.019(2) 0.007(2) -0.0033(17)
C117 0.082(4) 0.086(4) 0.076(4) 0.013(3) 0.031(3) 0.065(3)
C118 0.036(3) 0.109(5) 0.149(7) 0.024(5) -0.015(3) -0.012(3)
C121 0.0299(18) 0.0313(18) 0.052(2) 0.0134(17) 0.0057(16) 0.0112(15)
C122 0.0298(18) 0.042(2) 0.054(3) 0.0161(18) 0.0036(17) 0.0116(16)
C123 0.0274(18) 0.038(2) 0.058(3) 0.0107(18) 0.0008(17) 0.0083(16)
C124 0.0283(18) 0.041(2) 0.065(3) 0.010(2) 0.0120(18) 0.0104(16)
C125 0.040(2) 0.043(2) 0.053(3) 0.0041(19) 0.0166(19) 0.0149(18)
C126 0.0333(19) 0.037(2) 0.056(3) 0.0029(18) 0.0047(18) 0.0123(16)
C127 0.034(2) 0.055(3) 0.064(3) 0.012(2) 0.000(2) 0.0084(19)
C128 0.058(3) 0.059(3) 0.053(3) 0.006(2) 0.017(2) 0.008(2)
C231 0.404(19) 0.266(13) 0.075(5) 0.077(7) 0.088(8) 0.285(15)
C251 0.116(7) 0.413(19) 0.320(15) -0.297(15) -0.147(9) 0.174(10)
C331 0.077(3) 0.077(3) 0.068(3) 0.018(3) 0.017(3) 0.048(3)
C351 0.065(4) 0.128(6) 0.090(5) 0.003(4) -0.016(3) 0.018(4)
C531 0.063(3) 0.040(2) 0.081(4) 0.009(2) 0.018(3) 0.008(2)
C551 0.117(5) 0.093(4) 0.036(3) -0.011(3) 0.023(3) 0.022(4)
C631 0.191(8) 0.071(4) 0.166(8) 0.036(5) 0.110(7) 0.074(5)
C651 0.208(10) 0.134(7) 0.065(5) -0.059(5) 0.028(5) -0.021(6)
C831 0.096(4) 0.065(3) 0.040(3) -0.014(2) 0.022(3) 0.014(3)
C851 0.050(3) 0.085(3) 0.044(3) 0.024(2) -0.005(2) 0.011(2)
C931 0.074(4) 0.225(9) 0.080(5) 0.093(5) 0.013(3) 0.056(5)
C951 0.058(3) 0.089(4) 0.060(3) 0.034(3) 0.035(3) 0.013(3)

loop_
_atom_type_symbol
_atom_type_description
_atom_type_scat_dispersion_real
_atom_type_scat_dispersion_imag
_atom_type_scat_source
C C 0.0033 0.0016 'International Tables Vol C Tables 4.2.6.8 and 6.1.1.4'
H H 0.0000 0.0000 'International Tables Vol C Tables 4.2.6.8 and 6.1.1.4'
N N 0.0061 0.0033 'International Tables Vol C Tables 4.2.6.8 and 6.1.1.4'
Mg Mg 0.0486 0.0363 'International Tables Vol C Tables 4.2.6.8 and 6.1.1.4'
I I -0.4742 1.8119 'International Tables Vol C Tables 4.2.6.8 and 6.1.1.4'

loop_
_geom_angle_atom_site_label_1
_geom_angle_atom_site_label_2
_geom_angle_atom_site_label_3
_geom_angle
_geom_angle_site_symmetry_1
_geom_angle_site_symmetry_3
N3 Mg1 N1 61.65(11) . .
N3 Mg1 N2 30.69(10) . .
N1 Mg1 N2 30.96(10) . .
N3 Mg1 I2 156.88(10) . .
N1 Mg1 I2 107.59(9) . .
N2 Mg1 I2 135.34(8) . .
N3 Mg1 I1 105.10(9) . .
N1 Mg1 I1 146.66(10) . .
N2 Mg1 I1 129.72(8) . .
I2 Mg1 I1 94.29(4) . .
N3 Mg1 Mg2 150.32(10) . .
N1 Mg1 Mg2 146.43(10) . .
N2 Mg1 Mg2 172.59(9) . .
I2 Mg1 Mg2 47.21(3) . .
I1 Mg1 Mg2 47.08(3) . .
I1 Mg2 I2 98.09(4) . .
I1 Mg2 I4 113.57(4) . .
I2 Mg2 I4 116.70(5) . .
I1 Mg2 I3 114.83(5) . .
I2 Mg2 I3 115.56(4) . .
I4 Mg2 I3 99.07(4) . .
I1 Mg2 Mg3 131.61(5) . .
I2 Mg2 Mg3 130.30(5) . .
I4 Mg2 Mg3 49.80(3) . .
I3 Mg2 Mg3 49.36(3) . .
I1 Mg2 Mg1 49.21(3) . .
I2 Mg2 Mg1 48.88(3) . .
I4 Mg2 Mg1 129.88(5) . .
I3 Mg2 Mg1 131.01(5) . .
Mg3 Mg2 Mg1 179.10(5) . .
N4 Mg3 N6 61.90(10) . .
N4 Mg3 N5 31.34(9) . .
N6 Mg3 N5 30.66(9) . .
N4 Mg3 I3 122.96(9) . .
N6 Mg3 I3 136.28(10) . .
N5 Mg3 I3 139.52(8) . .
N4 Mg3 I4 135.71(10) . .
N6 Mg3 I4 102.76(9) . .
N5 Mg3 I4 121.35(7) . .
I3 Mg3 I4 97.30(3) . .
N4 Mg3 Mg2 160.26(9) . .
N6 Mg3 Mg2 137.61(9) . .
N5 Mg3 Mg2 167.46(7) . .
I3 Mg3 Mg2 48.73(3) . .
I4 Mg3 Mg2 48.65(3) . .
Mg2 I1 Mg1 83.71(4) . .
Mg2 I2 Mg1 83.91(4) . .
Mg2 I3 Mg3 81.90(4) . .
Mg2 I4 Mg3 81.55(4) . .
N2 N1 C11 114.7(3) . .
N2 N1 Mg1 94.1(2) . .
C11 N1 Mg1 151.1(2) . .
N3 N2 N1 108.2(3) . .
N3 N2 Mg1 53.29(16) . .
N1 N2 Mg1 54.90(16) . .
N2 N3 C41 115.5(3) . .
N2 N3 Mg1 96.0(2) . .
C41 N3 Mg1 148.2(2) . .
N5 N4 C71 118.1(2) . .
N5 N4 Mg3 94.66(17) . .
C71 N4 Mg3 147.1(2) . .
N6 N5 N4 108.4(2) . .
N6 N5 Mg3 54.66(15) . .
N4 N5 Mg3 54.01(14) . .
N5 N6 C101 115.6(2) . .
N5 N6 Mg3 94.68(18) . .
C101 N6 Mg3 149.1(2) . .
C16 C11 C12 119.4(4) . .
C16 C11 N1 123.2(3) . .
C12 C11 N1 117.4(3) . .
C13 C12 C11 118.9(4) . .
C13 C12 C21 120.4(4) . .
C11 C12 C21 120.6(4) . .
C14 C13 C12 121.8(4) . .
C13 C14 C15 119.4(4) . .
C16 C15 C14 121.2(4) . .
C15 C16 C11 119.2(4) . .
C15 C16 C31 118.4(4) . .
C11 C16 C31 122.4(3) . .
C22 C21 C26 118.8(6) . .
C22 C21 C12 122.3(4) . .
C26 C21 C12 118.9(6) . .
C21 C22 C23 122.6(8) . .
C24 C23 C22 117.1(13) . .
C24 C23 C231 122.8(10) . .
C22 C23 C231 119.9(11) . .
C23 C24 C25 128.7(14) . .
C24 C25 C26 113.6(9) . .
C24 C25 C251 130.7(14) . .
C26 C25 C251 115.5(14) . .
C21 C26 C25 119.0(9) . .
C36 C31 C32 119.9(4) . .
C36 C31 C16 119.7(4) . .
C32 C31 C16 120.3(4) . .
C31 C32 C33 121.3(4) . .
C34 C33 C32 118.1(4) . .
C34 C33 C331 120.5(4) . .
C32 C33 C331 121.4(4) . .
C35 C34 C33 122.0(4) . .
C34 C35 C36 119.0(4) . .
C34 C35 C351 122.4(5) . .
C36 C35 C351 118.6(5) . .
C31 C36 C35 119.7(5) . .
C42 C41 N3 116.1(3) . .
C42 C41 C46 120.2(3) . .
N3 C41 C46 123.7(3) . .
C43 C42 C41 119.9(3) . .
C43 C42 C51 118.8(4) . .
C41 C42 C51 121.3(3) . .
C44 C43 C42 119.5(4) . .
C45 C44 C43 120.3(4) . .
C44 C45 C46 122.2(4) . .
C45 C46 C41 117.8(4) . .
C45 C46 C61 119.6(4) . .
C41 C46 C61 122.5(4) . .
C56 C51 C52 118.6(3) . .
C56 C51 C42 119.8(3) . .
C52 C51 C42 121.6(3) . .
C53 C52 C51 121.0(4) . .
C52 C53 C54 118.5(4) . .
C52 C53 C531 121.3(4) . .
C54 C53 C531 120.2(4) . .
C55 C54 C53 122.6(4) . .
C54 C55 C56 117.7(4) . .
C54 C55 C551 122.7(4) . .
C56 C55 C551 119.6(4) . .
C51 C56 C55 121.5(4) . .
C62 C61 C66 119.3(5) . .
C62 C61 C46 121.6(4) . .
C66 C61 C46 119.0(5) . .
C63 C62 C61 121.5(5) . .
C62 C63 C64 117.8(7) . .
C62 C63 C631 120.4(6) . .
C64 C63 C631 121.8(6) . .
C65 C64 C63 121.9(6) . .
C64 C65 C66 121.2(6) . .
C64 C65 C651 120.9(7) . .
C66 C65 C651 117.8(8) . .
C65 C66 C61 118.3(7) . .
N4 C71 C72 115.7(3) . .
N4 C71 C76 125.1(3) . .
C72 C71 C76 119.2(3) . .
C73 C72 C71 120.1(3) . .
C73 C72 C81 118.9(3) . .
C71 C72 C81 121.1(3) . .
C74 C73 C72 121.3(3) . .
C75 C74 C73 118.7(3) . .
C74 C75 C76 123.2(3) . .
C75 C76 C71 117.6(3) . .
C75 C76 C91 117.9(3) . .
C71 C76 C91 124.4(3) . .
C82 C81 C86 118.5(3) . .
C82 C81 C72 121.3(3) . .
C86 C81 C72 119.9(3) . .
C81 C82 C83 121.9(4) . .
C82 C83 C84 118.1(4) . .
C82 C83 C831 121.5(4) . .
C84 C83 C831 120.4(4) . .
C85 C84 C83 121.5(4) . .
C84 C85 C86 119.2(4) . .
C84 C85 C851 120.8(4) . .
C86 C85 C851 120.0(4) . .
C81 C86 C85 120.8(4) . .
C92 C91 C96 118.2(3) . .
C92 C91 C76 119.8(3) . .
C96 C91 C76 121.8(3) . .
C93 C92 C91 122.4(4) . .
C92 C93 C94 118.1(4) . .
C92 C93 C931 121.9(5) . .
C94 C93 C931 119.9(4) . .
C93 C94 C95 122.1(4) . .
C96 C95 C94 117.9(4) . .
C96 C95 C951 121.3(4) . .
C94 C95 C951 120.9(4) . .
C95 C96 C91 121.2(3) . .
C106 C101 C102 121.4(3) . .
C106 C101 N6 122.1(3) . .
C102 C101 N6 116.4(3) . .
C103 C102 C101 117.8(3) . .
C103 C102 C111 120.2(3) . .
C101 C102 C111 122.0(3) . .
C104 C103 C102 121.3(3) . .
C103 C104 C105 120.6(4) . .
C104 C105 C106 120.6(4) . .
C105 C106 C101 118.3(3) . .
C105 C106 C121 119.5(3) . .
C101 C106 C121 122.2(3) . .
C112 C111 C116 118.4(4) . .
C112 C111 C102 121.2(3) . .
C116 C111 C102 120.3(4) . .
C113 C112 C111 121.8(4) . .
C112 C113 C114 118.3(4) . .
C112 C113 C117 120.2(4) . .
C114 C113 C117 121.5(4) . .
C115 C114 C113 121.5(4) . .
C114 C115 C116 119.5(4) . .
C114 C115 C118 120.8(5) . .
C116 C115 C118 119.7(6) . .
C115 C116 C111 120.5(5) . .
C126 C121 C122 119.8(4) . .
C126 C121 C106 120.7(3) . .
C122 C121 C106 119.4(4) . .
C123 C122 C121 119.2(4) . .
C124 C123 C122 118.9(4) . .
C124 C123 C127 121.1(4) . .
C122 C123 C127 120.1(4) . .
C123 C124 C125 122.7(4) . .
C126 C125 C124 117.5(4) . .
C126 C125 C128 121.7(4) . .
C124 C125 C128 120.8(4) . .
C121 C126 C125 121.9(4) . .

loop_
_geom_bond_atom_site_label_1
_geom_bond_atom_site_label_2
_geom_bond_distance
_geom_bond_site_symmetry_2
Mg1 N3 2.057(3) .
Mg1 N1 2.093(3) .
Mg1 N2 2.552(3) .
Mg1 I2 2.7865(13) .
Mg1 I1 2.8014(13) .
Mg1 Mg2 3.6779(17) .
Mg2 I1 2.7097(12) .
Mg2 I2 2.7143(12) .
Mg2 I4 2.7294(12) .
Mg2 I3 2.7302(13) .
Mg2 Mg3 3.5961(16) .
Mg3 N4 2.057(3) .
Mg3 N6 2.074(3) .
Mg3 N5 2.534(3) .
Mg3 I3 2.7564(12) .
Mg3 I4 2.7767(13) .
N1 N2 1.316(4) .
N1 C11 1.411(5) .
N2 N3 1.310(4) .
N3 C41 1.410(4) .
N4 N5 1.322(3) .
N4 C71 1.395(4) .
N5 N6 1.297(3) .
N6 C101 1.428(4) .
C11 C16 1.407(5) .
C11 C12 1.411(5) .
C12 C13 1.396(6) .
C12 C21 1.498(6) .
C13 C14 1.354(7) .
C14 C15 1.395(6) .
C15 C16 1.383(6) .
C16 C31 1.507(5) .
C21 C22 1.381(8) .
C21 C26 1.391(8) .
C22 C23 1.395(7) .
C23 C24 1.263(19) .
C23 C231 1.545(16) .
C24 C25 1.39(2) .
C25 C26 1.480(15) .
C25 C251 1.498(13) .
C31 C36 1.378(6) .
C31 C32 1.384(6) .
C32 C33 1.393(5) .
C33 C34 1.383(6) .
C33 C331 1.514(7) .
C34 C35 1.374(7) .
C35 C36 1.412(6) .
C35 C351 1.542(7) .
C41 C42 1.402(5) .
C41 C46 1.418(5) .
C42 C43 1.401(5) .
C42 C51 1.498(5) .
C43 C44 1.386(6) .
C44 C45 1.378(6) .
C45 C46 1.383(6) .
C46 C61 1.496(6) .
C51 C56 1.387(5) .
C51 C52 1.409(5) .
C52 C53 1.387(5) .
C53 C54 1.391(6) .
C53 C531 1.527(6) .
C54 C55 1.381(6) .
C55 C56 1.410(6) .
C55 C551 1.491(7) .
C61 C62 1.394(7) .
C61 C66 1.407(6) .
C62 C63 1.385(7) .
C63 C64 1.395(10) .
C63 C631 1.513(10) .
C64 C65 1.342(10) .
C65 C66 1.399(9) .
C65 C651 1.552(9) .
C71 C72 1.415(4) .
C71 C76 1.427(4) .
C72 C73 1.382(4) .
C72 C81 1.493(5) .
C73 C74 1.380(5) .
C74 C75 1.379(5) .
C75 C76 1.391(4) .
C76 C91 1.492(5) .
C81 C82 1.382(5) .
C81 C86 1.389(5) .
C82 C83 1.385(5) .
C83 C84 1.388(6) .
C83 C831 1.518(6) .
C84 C85 1.372(6) .
C85 C86 1.390(5) .
C85 C851 1.520(6) .
C91 C92 1.381(5) .
C91 C96 1.414(5) .
C92 C93 1.375(6) .
C93 C94 1.385(7) .
C93 C931 1.514(7) .
C94 C95 1.407(6) .
C95 C96 1.378(5) .
C95 C951 1.502(6) .
C101 C106 1.404(5) .
C101 C102 1.404(5) .
C102 C103 1.401(5) .
C102 C111 1.479(5) .
C103 C104 1.363(6) .
C104 C105 1.386(6) .
C105 C106 1.394(5) .
C106 C121 1.501(5) .
C111 C112 1.394(5) .
C111 C116 1.401(5) .
C112 C113 1.385(5) .
C113 C114 1.392(7) .
C113 C117 1.498(6) .
C114 C115 1.380(8) .
C115 C116 1.390(6) .
C115 C118 1.556(7) .
C121 C126 1.376(6) .
C121 C122 1.410(5) .
C122 C123 1.409(5) .
C123 C124 1.379(6) .
C123 C127 1.517(5) .
C124 C125 1.396(6) .
C125 C126 1.392(5) .
C125 C128 1.500(6) .

loop_
_geom_torsion_atom_site_label_1
_geom_torsion_atom_site_label_2
_geom_torsion_atom_site_label_3
_geom_torsion_atom_site_label_4
_geom_torsion
_geom_torsion_site_symmetry_1
_geom_torsion_site_symmetry_2
_geom_torsion_site_symmetry_3
_geom_torsion_site_symmetry_4
N3 Mg1 Mg2 I1 -24.1(2) . . . .
N1 Mg1 Mg2 I1 131.44(18) . . . .
N2 Mg1 Mg2 I1 67.4(7) . . . .
I2 Mg1 Mg2 I1 -179.12(6) . . . .
N3 Mg1 Mg2 I2 155.1(2) . . . .
N1 Mg1 Mg2 I2 -49.43(17) . . . .
N2 Mg1 Mg2 I2 -113.5(7) . . . .
I1 Mg1 Mg2 I2 179.12(6) . . . .
N3 Mg1 Mg2 I4 -112.2(2) . . . .
N1 Mg1 Mg2 I4 43.32(19) . . . .
N2 Mg1 Mg2 I4 -20.7(7) . . . .
I2 Mg1 Mg2 I4 92.75(6) . . . .
I1 Mg1 Mg2 I4 -88.13(6) . . . .
N3 Mg1 Mg2 I3 65.1(2) . . . .
N1 Mg1 Mg2 I3 -139.43(17) . . . .
N2 Mg1 Mg2 I3 156.5(6) . . . .
I2 Mg1 Mg2 I3 -90.00(6) . . . .
I1 Mg1 Mg2 I3 89.13(6) . . . .
N3 Mg1 Mg2 Mg3 179(100) . . . .
N1 Mg1 Mg2 Mg3 -25(4) . . . .
N2 Mg1 Mg2 Mg3 -89(3) . . . .
I2 Mg1 Mg2 Mg3 24(3) . . . .
I1 Mg1 Mg2 Mg3 -157(3) . . . .
I1 Mg2 Mg3 N4 161.1(3) . . . .
I2 Mg2 Mg3 N4 -18.6(3) . . . .
I4 Mg2 Mg3 N4 -111.8(3) . . . .
I3 Mg2 Mg3 N4 72.4(3) . . . .
Mg1 Mg2 Mg3 N4 -43(4) . . . .
I1 Mg2 Mg3 N6 -28.96(17) . . . .
I2 Mg2 Mg3 N6 151.29(13) . . . .
I4 Mg2 Mg3 N6 58.15(14) . . . .
I3 Mg2 Mg3 N6 -117.69(15) . . . .
Mg1 Mg2 Mg3 N6 127(3) . . . .
I1 Mg2 Mg3 N5 -47.0(4) . . . .
I2 Mg2 Mg3 N5 133.3(4) . . . .
I4 Mg2 Mg3 N5 40.1(4) . . . .
I3 Mg2 Mg3 N5 -135.7(4) . . . .
Mg1 Mg2 Mg3 N5 109(3) . . . .
I1 Mg2 Mg3 I3 88.74(6) . . . .
I2 Mg2 Mg3 I3 -91.02(6) . . . .
I4 Mg2 Mg3 I3 175.84(5) . . . .
Mg1 Mg2 Mg3 I3 -115(3) . . . .
I1 Mg2 Mg3 I4 -87.11(6) . . . .
I2 Mg2 Mg3 I4 93.14(6) . . . .
I3 Mg2 Mg3 I4 -175.84(5) . . . .
Mg1 Mg2 Mg3 I4 69(3) . . . .
I2 Mg2 I1 Mg1 -0.67(4) . . . .
I4 Mg2 I1 Mg1 123.20(6) . . . .
I3 Mg2 I1 Mg1 -123.76(5) . . . .
Mg3 Mg2 I1 Mg1 179.52(7) . . . .
N3 Mg1 I1 Mg2 167.94(11) . . . .
N1 Mg1 I1 Mg2 -131.06(19) . . . .
N2 Mg1 I1 Mg2 -171.10(12) . . . .
I2 Mg1 I1 Mg2 0.65(4) . . . .
I1 Mg2 I2 Mg1 0.67(4) . . . .
I4 Mg2 I2 Mg1 -120.90(6) . . . .
I3 Mg2 I2 Mg1 123.23(5) . . . .
Mg3 Mg2 I2 Mg1 -179.52(7) . . . .
N3 Mg1 I2 Mg2 -147.9(3) . . . .
N1 Mg1 I2 Mg2 153.86(10) . . . .
N2 Mg1 I2 Mg2 170.31(13) . . . .
I1 Mg1 I2 Mg2 -0.64(4) . . . .
I1 Mg2 I3 Mg3 -124.55(5) . . . .
I2 Mg2 I3 Mg3 122.29(5) . . . .
I4 Mg2 I3 Mg3 -3.21(4) . . . .
Mg1 Mg2 I3 Mg3 178.92(7) . . . .
N4 Mg3 I3 Mg2 -157.44(11) . . . .
N6 Mg3 I3 Mg2 120.28(13) . . . .
N5 Mg3 I3 Mg2 166.50(12) . . . .
I4 Mg3 I3 Mg2 3.14(4) . . . .
I1 Mg2 I4 Mg3 125.45(5) . . . .
I2 Mg2 I4 Mg3 -121.52(5) . . . .
I3 Mg2 I4 Mg3 3.19(4) . . . .
Mg1 Mg2 I4 Mg3 -178.90(6) . . . .
N4 Mg3 I4 Mg2 153.31(13) . . . .
N6 Mg3 I4 Mg2 -144.05(9) . . . .
N5 Mg3 I4 Mg2 -170.57(9) . . . .
I3 Mg3 I4 Mg2 -3.15(4) . . . .
N3 Mg1 N1 N2 -0.47(17) . . . .
I2 Mg1 N1 N2 157.23(16) . . . .
I1 Mg1 N1 N2 -74.1(3) . . . .
Mg2 Mg1 N1 N2 -166.98(16) . . . .
N3 Mg1 N1 C11 -176.9(5) . . . .
N2 Mg1 N1 C11 -176.4(6) . . . .
I2 Mg1 N1 C11 -19.2(5) . . . .
I1 Mg1 N1 C11 109.5(5) . . . .
Mg2 Mg1 N1 C11 16.6(6) . . . .
C11 N1 N2 N3 178.8(3) . . . .
Mg1 N1 N2 N3 0.7(2) . . . .
C11 N1 N2 Mg1 178.1(3) . . . .
N1 Mg1 N2 N3 -179.2(3) . . . .
I2 Mg1 N2 N3 149.15(19) . . . .
I1 Mg1 N2 N3 -42.6(2) . . . .
Mg2 Mg1 N2 N3 -104.1(7) . . . .
N3 Mg1 N2 N1 179.2(3) . . . .
I2 Mg1 N2 N1 -31.7(2) . . . .
I1 Mg1 N2 N1 136.58(19) . . . .
Mg2 Mg1 N2 N1 75.1(7) . . . .
N1 N2 N3 C41 -175.7(3) . . . .
Mg1 N2 N3 C41 -175.0(3) . . . .
N1 N2 N3 Mg1 -0.7(3) . . . .
N1 Mg1 N3 N2 0.48(17) . . . .
I2 Mg1 N3 N2 -66.6(4) . . . .
I1 Mg1 N3 N2 147.36(17) . . . .
Mg2 Mg1 N3 N2 165.37(18) . . . .
N1 Mg1 N3 C41 172.0(5) . . . .
N2 Mg1 N3 C41 171.5(6) . . . .
I2 Mg1 N3 C41 104.9(5) . . . .
I1 Mg1 N3 C41 -41.2(5) . . . .
Mg2 Mg1 N3 C41 -23.2(6) . . . .
N6 Mg3 N4 N5 -3.64(17) . . . .
I3 Mg3 N4 N5 -132.70(16) . . . .
I4 Mg3 N4 N5 75.5(2) . . . .
Mg2 Mg3 N4 N5 168.7(2) . . . .
N6 Mg3 N4 C71 -178.4(4) . . . .
N5 Mg3 N4 C71 -174.8(5) . . . .
I3 Mg3 N4 C71 52.5(4) . . . .
I4 Mg3 N4 C71 -99.3(4) . . . .
Mg2 Mg3 N4 C71 -6.1(6) . . . .
C71 N4 N5 N6 -177.8(3) . . . .
Mg3 N4 N5 N6 5.4(2) . . . .
C71 N4 N5 Mg3 176.8(3) . . . .
N4 Mg3 N5 N6 -173.7(3) . . . .
I3 Mg3 N5 N6 -101.9(2) . . . .
I4 Mg3 N5 N6 58.64(19) . . . .
Mg2 Mg3 N5 N6 24.1(5) . . . .
N6 Mg3 N5 N4 173.7(3) . . . .
I3 Mg3 N5 N4 71.8(2) . . . .
I4 Mg3 N5 N4 -127.67(18) . . . .
Mg2 Mg3 N5 N4 -162.2(4) . . . .
N4 N5 N6 C101 -179.1(3) . . . .
Mg3 N5 N6 C101 -173.7(3) . . . .
N4 N5 N6 Mg3 -5.4(2) . . . .
N4 Mg3 N6 N5 3.71(17) . . . .
I3 Mg3 N6 N5 113.23(17) . . . .
I4 Mg3 N6 N5 -131.61(17) . . . .
Mg2 Mg3 N6 N5 -172.44(15) . . . .
N4 Mg3 N6 C101 172.6(5) . . . .
N5 Mg3 N6 C101 168.9(6) . . . .
I3 Mg3 N6 C101 -77.9(5) . . . .
I4 Mg3 N6 C101 37.3(5) . . . .
Mg2 Mg3 N6 C101 -3.5(5) . . . .
N2 N1 C11 C16 -38.6(4) . . . .
Mg1 N1 C11 C16 137.5(4) . . . .
N2 N1 C11 C12 144.1(3) . . . .
Mg1 N1 C11 C12 -39.8(6) . . . .
C16 C11 C12 C13 0.5(5) . . . .
N1 C11 C12 C13 177.9(3) . . . .
C16 C11 C12 C21 178.1(4) . . . .
N1 C11 C12 C21 -4.5(5) . . . .
C11 C12 C13 C14 1.2(6) . . . .
C21 C12 C13 C14 -176.4(4) . . . .
C12 C13 C14 C15 0.0(8) . . . .
C13 C14 C15 C16 -3.0(8) . . . .
C14 C15 C16 C11 4.7(7) . . . .
C14 C15 C16 C31 -174.7(4) . . . .
C12 C11 C16 C15 -3.4(6) . . . .
N1 C11 C16 C15 179.4(4) . . . .
C12 C11 C16 C31 176.0(3) . . . .
N1 C11 C16 C31 -1.3(6) . . . .
C13 C12 C21 C22 131.0(5) . . . .
C11 C12 C21 C22 -46.6(6) . . . .
C13 C12 C21 C26 -46.6(6) . . . .
C11 C12 C21 C26 135.9(4) . . . .
C26 C21 C22 C23 -1.0(7) . . . .
C12 C21 C22 C23 -178.5(4) . . . .
C21 C22 C23 C24 2.6(10) . . . .
C21 C22 C23 C231 177.3(5) . . . .
C22 C23 C24 C25 -5.1(16) . . . .
C231 C23 C24 C25 -179.6(10) . . . .
C23 C24 C25 C26 5.2(17) . . . .
C23 C24 C25 C251 179.4(7) . . . .
C22 C21 C26 C25 1.2(7) . . . .
C12 C21 C26 C25 178.9(5) . . . .
C24 C25 C26 C21 -2.9(11) . . . .
C251 C25 C26 C21 -178.0(6) . . . .
C15 C16 C31 C36 -56.3(5) . . . .
C11 C16 C31 C36 124.3(4) . . . .
C15 C16 C31 C32 119.8(4) . . . .
C11 C16 C31 C32 -59.6(5) . . . .
C36 C31 C32 C33 -0.8(6) . . . .
C16 C31 C32 C33 -176.9(3) . . . .
C31 C32 C33 C34 0.4(6) . . . .
C31 C32 C33 C331 179.7(4) . . . .
C32 C33 C34 C35 0.1(7) . . . .
C331 C33 C34 C35 -179.2(4) . . . .
C33 C34 C35 C36 -0.1(7) . . . .
C33 C34 C35 C351 178.3(5) . . . .
C32 C31 C36 C35 0.8(6) . . . .
C16 C31 C36 C35 176.9(4) . . . .
C34 C35 C36 C31 -0.3(7) . . . .
C351 C35 C36 C31 -178.9(5) . . . .
N2 N3 C41 C42 140.7(3) . . . .
Mg1 N3 C41 C42 -29.9(6) . . . .
N2 N3 C41 C46 -39.9(5) . . . .
Mg1 N3 C41 C46 149.5(4) . . . .
N3 C41 C42 C43 -179.6(3) . . . .
C46 C41 C42 C43 0.9(5) . . . .
N3 C41 C42 C51 2.1(5) . . . .
C46 C41 C42 C51 -177.4(3) . . . .
C41 C42 C43 C44 1.8(6) . . . .
C51 C42 C43 C44 -179.9(4) . . . .
C42 C43 C44 C45 -2.1(7) . . . .
C43 C44 C45 C46 -0.4(7) . . . .
C44 C45 C46 C41 3.1(6) . . . .
C44 C45 C46 C61 -174.1(4) . . . .
C42 C41 C46 C45 -3.3(5) . . . .
N3 C41 C46 C45 177.2(3) . . . .
C42 C41 C46 C61 173.7(4) . . . .
N3 C41 C46 C61 -5.7(6) . . . .
C43 C42 C51 C56 -52.0(5) . . . .
C41 C42 C51 C56 126.3(4) . . . .
C43 C42 C51 C52 126.0(4) . . . .
C41 C42 C51 C52 -55.7(5) . . . .
C56 C51 C52 C53 1.7(6) . . . .
C42 C51 C52 C53 -176.3(4) . . . .
C51 C52 C53 C54 -3.0(6) . . . .
C51 C52 C53 C531 175.1(4) . . . .
C52 C53 C54 C55 2.3(7) . . . .
C531 C53 C54 C55 -175.9(4) . . . .
C53 C54 C55 C56 -0.2(7) . . . .
C53 C54 C55 C551 -179.6(5) . . . .
C52 C51 C56 C55 0.5(6) . . . .
C42 C51 C56 C55 178.6(4) . . . .
C54 C55 C56 C51 -1.2(6) . . . .
C551 C55 C56 C51 178.2(5) . . . .
C45 C46 C61 C62 124.6(4) . . . .
C41 C46 C61 C62 -52.5(5) . . . .
C45 C46 C61 C66 -51.4(6) . . . .
C41 C46 C61 C66 131.6(4) . . . .
C66 C61 C62 C63 1.2(6) . . . .
C46 C61 C62 C63 -174.7(4) . . . .
C61 C62 C63 C64 -1.0(7) . . . .
C61 C62 C63 C631 179.4(5) . . . .
C62 C63 C64 C65 0.2(10) . . . .
C631 C63 C64 C65 179.7(7) . . . .
C63 C64 C65 C66 0.4(11) . . . .
C63 C64 C65 C651 179.8(6) . . . .
C64 C65 C66 C61 -0.2(9) . . . .
C651 C65 C66 C61 -179.6(5) . . . .
C62 C61 C66 C65 -0.6(7) . . . .
C46 C61 C66 C65 175.5(4) . . . .
N5 N4 C71 C72 -154.3(3) . . . .
Mg3 N4 C71 C72 19.8(5) . . . .
N5 N4 C71 C76 28.3(4) . . . .
Mg3 N4 C71 C76 -157.5(3) . . . .
N4 C71 C72 C73 -177.5(3) . . . .
C76 C71 C72 C73 0.0(5) . . . .
N4 C71 C72 C81 2.9(4) . . . .
C76 C71 C72 C81 -179.6(3) . . . .
C71 C72 C73 C74 -2.4(5) . . . .
C81 C72 C73 C74 177.2(3) . . . .
C72 C73 C74 C75 2.1(6) . . . .
C73 C74 C75 C76 0.6(6) . . . .
C74 C75 C76 C71 -2.9(5) . . . .
C74 C75 C76 C91 174.3(3) . . . .
N4 C71 C76 C75 179.8(3) . . . .
C72 C71 C76 C75 2.5(5) . . . .
N4 C71 C76 C91 2.8(5) . . . .
C72 C71 C76 C91 -174.5(3) . . . .
C73 C72 C81 C82 -106.7(4) . . . .
C71 C72 C81 C82 72.9(5) . . . .
C73 C72 C81 C86 66.5(4) . . . .
C71 C72 C81 C86 -113.9(4) . . . .
C86 C81 C82 C83 -1.7(6) . . . .
C72 C81 C82 C83 171.6(3) . . . .
C81 C82 C83 C84 2.4(6) . . . .
C81 C82 C83 C831 -176.1(4) . . . .
C82 C83 C84 C85 -1.6(6) . . . .
C831 C83 C84 C85 176.9(4) . . . .
C83 C84 C85 C86 0.1(6) . . . .
C83 C84 C85 C851 179.8(4) . . . .
C82 C81 C86 C85 0.1(5) . . . .
C72 C81 C86 C85 -173.3(3) . . . .
C84 C85 C86 C81 0.7(5) . . . .
C851 C85 C86 C81 -179.0(3) . . . .
C75 C76 C91 C92 56.0(5) . . . .
C71 C76 C91 C92 -127.0(4) . . . .
C75 C76 C91 C96 -118.8(4) . . . .
C71 C76 C91 C96 58.2(5) . . . .
C96 C91 C92 C93 -1.2(6) . . . .
C76 C91 C92 C93 -176.2(4) . . . .
C91 C92 C93 C94 -1.2(8) . . . .
C91 C92 C93 C931 -178.0(6) . . . .
C92 C93 C94 C95 2.1(8) . . . .
C931 C93 C94 C95 179.0(6) . . . .
C93 C94 C95 C96 -0.6(7) . . . .
C93 C94 C95 C951 178.4(5) . . . .
C94 C95 C96 C91 -1.9(6) . . . .
C951 C95 C96 C91 179.1(4) . . . .
C92 C91 C96 C95 2.8(5) . . . .
C76 C91 C96 C95 177.7(3) . . . .
N5 N6 C101 C106 47.3(5) . . . .
Mg3 N6 C101 C106 -120.4(4) . . . .
N5 N6 C101 C102 -136.2(3) . . . .
Mg3 N6 C101 C102 56.0(6) . . . .
C106 C101 C102 C103 -0.8(6) . . . .
N6 C101 C102 C103 -177.3(3) . . . .
C106 C101 C102 C111 -178.7(4) . . . .
N6 C101 C102 C111 4.8(5) . . . .
C101 C102 C103 C104 -1.9(6) . . . .
C111 C102 C103 C104 176.1(4) . . . .
C102 C103 C104 C105 2.0(7) . . . .
C103 C104 C105 C106 0.6(8) . . . .
C104 C105 C106 C101 -3.2(7) . . . .
C104 C105 C106 C121 174.8(4) . . . .
C102 C101 C106 C105 3.3(6) . . . .
N6 C101 C106 C105 179.6(4) . . . .
C102 C101 C106 C121 -174.7(4) . . . .
N6 C101 C106 C121 1.6(6) . . . .
C103 C102 C111 C112 -127.4(4) . . . .
C101 C102 C111 C112 50.4(5) . . . .
C103 C102 C111 C116 50.8(5) . . . .
C101 C102 C111 C116 -131.4(4) . . . .
C116 C111 C112 C113 -1.8(6) . . . .
C102 C111 C112 C113 176.4(3) . . . .
C111 C112 C113 C114 1.4(6) . . . .
C111 C112 C113 C117 -179.3(4) . . . .
C112 C113 C114 C115 -0.2(7) . . . .
C117 C113 C114 C115 -179.5(5) . . . .
C113 C114 C115 C116 -0.4(8) . . . .
C113 C114 C115 C118 177.0(5) . . . .
C114 C115 C116 C111 -0.1(7) . . . .
C118 C115 C116 C111 -177.5(5) . . . .
C112 C111 C116 C115 1.2(6) . . . .
C102 C111 C116 C115 -177.0(4) . . . .
C105 C106 C121 C126 -112.9(4) . . . .
C101 C106 C121 C126 65.0(5) . . . .
C105 C106 C121 C122 66.9(5) . . . .
C101 C106 C121 C122 -115.2(4) . . . .
C126 C121 C122 C123 -0.4(5) . . . .
C106 C121 C122 C123 179.8(3) . . . .
C121 C122 C123 C124 -0.3(6) . . . .
C121 C122 C123 C127 -179.6(4) . . . .
C122 C123 C124 C125 0.7(6) . . . .
C127 C123 C124 C125 180.0(4) . . . .
C123 C124 C125 C126 -0.3(6) . . . .
C123 C124 C125 C128 179.8(4) . . . .
C122 C121 C126 C125 0.7(6) . . . .
C106 C121 C126 C125 -179.5(3) . . . .
C124 C125 C126 C121 -0.4(6) . . . .
C128 C125 C126 C121 179.5(4) . . . .
